data_2239584
loop_
_publ_author_name
'Yangui, Aymen'
'Rekik, Walid'
'Elleuch, Slim'
'Abid, Younes'

_publ_section_title
;
 Bis[tris(propane-1,3-diamine-\k^2^<i>N</i>,<i>N</i>')nickel(II)]
 diaquabis(propane-1,3-diamine-\k^2^<i>N</i>,<i>N</i>')nickel(II)
 hexabromide dihydrate
;
_journal_coeditor_code RK2424
_journal_issue 6
_journal_name_full 'Acta Crystallographica Section E'
_journal_page_first m227
_journal_page_last m228
_journal_paper_doi 10.1107/S1600536814011052
_journal_volume 70
_journal_year 2014
_chemical_formula_iupac '[Ni (C3 H10 N2)3]2 [Ni (C3 H10 N2)2 (H2 O)2] Br6 , 2H2 O'
_chemical_formula_moiety '2(C9 H30 N6 Ni 2+), C6 H24 N4 Ni O2 2+, 6(Br -), 2(H2 O)'
_chemical_formula_sum 'C24 H88 Br6 N16 Ni3 O4'
_chemical_formula_weight 1320.57
_chemical_name_systematic
;
Bis[tris(propane-1,3-diamine-\k^2^<i>N</i>,<i>N</i>')nickel(II)]
diaquabis(propane-1,3-diamine-\k^2^<i>N</i>,<i>N</i>')nickel(II)
hexabromide dihydrate
;
_space_group_crystal_system triclinic
_space_group_IT_number 2
_space_group_name_Hall '-P 1'
_space_group_name_H-M_alt 'P -1'
_symmetry_space_group_name_Hall '-P 1'
_symmetry_space_group_name_H-M 'P -1'
_atom_sites_solution_hydrogens geom
_atom_sites_solution_primary direct
_atom_sites_solution_secondary difmap
_audit_creation_method SHELXL--2013
_cell_angle_alpha 107.774(5)
_cell_angle_beta 109.045(5)
_cell_angle_gamma 99.504(5)
_cell_formula_units_Z 1
_cell_length_a 8.760(5)
_cell_length_b 13.327(5)
_cell_length_c 13.387(5)
_cell_measurement_reflns_used 17594
_cell_measurement_temperature 296(2)
_cell_measurement_theta_max 31.20
_cell_measurement_theta_min 1.68
_cell_volume 1344.6(11)
_computing_cell_refinement '<i>HKL Scalepack</i> (Otwinowski & Minor 1997)'
_computing_data_collection '<i>COLLECT</i> (Nonius, 1998)'
_computing_data_reduction '<i>HKL Denzo</i> and <i>HKL Scalepack</i> (Otwinowski & Minor 1997)'
_computing_molecular_graphics '<i>DIAMOND</i> (Brandenburg & Berndt, 1999)'
_computing_publication_material '<i>WinGX</i> (Farrugia, 2012)'
_computing_structure_refinement '<i>SHELXL2013</i> (Sheldrick, 2008)'
_computing_structure_solution '<i>SHELXS2013</i> (Sheldrick, 2008)'
_diffrn_ambient_temperature 296(2)
_diffrn_detector_area_resol_mean 9
_diffrn_measured_fraction_theta_full 0.995
_diffrn_measured_fraction_theta_max 0.993
_diffrn_measurement_device_type 'Nonius KappaCCD'
_diffrn_measurement_method 'rotation images, thick slices'
_diffrn_radiation_monochromator 'horizontally mounted graphite crystal'
_diffrn_radiation_type MoK\a
_diffrn_radiation_wavelength 0.71073
_diffrn_reflns_av_R_equivalents 0.0280
_diffrn_reflns_limit_h_max 12
_diffrn_reflns_limit_h_min -12
_diffrn_reflns_limit_k_max 18
_diffrn_reflns_limit_k_min -19
_diffrn_reflns_limit_l_max 18
_diffrn_reflns_limit_l_min -19
_diffrn_reflns_number 17594
_diffrn_reflns_theta_full 25.242
_diffrn_reflns_theta_max 31.199
_diffrn_reflns_theta_min 1.679
_exptl_absorpt_coefficient_mu 5.540
_exptl_absorpt_correction_T_max 0.3302
_exptl_absorpt_correction_T_min 0.2148
_exptl_absorpt_correction_type analytical
_exptl_absorpt_process_details
;
(de Meulenaer & Tompa, 1965)
;
_exptl_crystal_colour purple
_exptl_crystal_density_diffrn 1.631
_exptl_crystal_description pellets
_exptl_crystal_F_000 670
_exptl_crystal_size_max 0.36
_exptl_crystal_size_mid 0.30
_exptl_crystal_size_min 0.16
_refine_diff_density_max 0.897
_refine_diff_density_min -0.743
_refine_ls_extinction_method none
_refine_ls_goodness_of_fit_ref 1.000
_refine_ls_hydrogen_treatment mixed
_refine_ls_matrix_type full
_refine_ls_number_parameters 257
_refine_ls_number_reflns 8674
_refine_ls_number_restraints 6
_refine_ls_restrained_S_all 1.000
_refine_ls_R_factor_all 0.0915
_refine_ls_R_factor_gt 0.0382
_refine_ls_shift/su_max 0.001
_refine_ls_shift/su_mean 0.000
_refine_ls_structure_factor_coef Fsqd
_refine_ls_weighting_details 'w=1/[\s^2^(Fo^2^)+(0.0337P)^2^+0.1194P] where P=(Fo^2^+2Fc^2^)/3'
_refine_ls_weighting_scheme calc
_refine_ls_wR_factor_gt 0.0712
_refine_ls_wR_factor_ref 0.0840
_reflns_number_gt 5022
_reflns_number_total 8674
_reflns_threshold_expression 'I > 2\s(I)'
_cod_data_source_file rk2424sup1.cf
_cod_data_source_block I
_cod_database_code 2239584
_cod_database_fobs_code 2239584
_shelx_space_group_comment
;
 The symmetry employed for this shelxl refinement is uniquely defined
 by the following loop, which should always be used as a source of
 symmetry information in preference to the above space--group names.
 They are only intended as comments.
;
_shelxl_version_number .2013

loop_
_space_group_symop_operation_xyz
'x, y, z'
'-x, -y, -z'

loop_
_atom_site_type_symbol
_atom_site_label
_atom_site_fract_x
_atom_site_fract_y
_atom_site_fract_z
_atom_site_U_iso_or_equiv
_atom_site_adp_type
_atom_site_calc_flag
_atom_site_occupancy
Br Br1 0.69831(4) 0.50049(3) 0.37689(3) 0.05784(10) Uani d 1
Br Br3 0.38496(5) 1.04327(3) 0.31879(3) 0.07285(12) Uani d 1
Ni Ni1 0.0000 0.0000 0.0000 0.03393(11) Uani d 1
Ni Ni2 0.24711(4) 0.65812(2) 0.34338(3) 0.03374(9) Uani d 1
N N3 0.1826(3) 0.80148(18) 0.3275(2) 0.0479(6) Uani d 1
H H3A 0.2872 0.8609 0.3623 0.057 Uiso calc 1
H H3B 0.1356 0.7875 0.2464 0.057 Uiso calc 1
N N4 0.2454(3) 0.71517(19) 0.51262(19) 0.0465(6) Uani d 1
H H4A 0.2339 0.6523 0.5346 0.056 Uiso calc 1
H H4B 0.3555 0.7668 0.5650 0.056 Uiso calc 1
N N5 -0.0146(3) 0.56993(17) 0.26203(19) 0.0424(5) Uani d 1
H H5A -0.0588 0.5801 0.3209 0.051 Uiso calc 1
H H5B -0.0703 0.6044 0.2122 0.051 Uiso calc 1
N N6 0.3057(3) 0.51614(18) 0.3677(2) 0.0491(6) Uani d 1
H H6A 0.4190 0.5213 0.3709 0.059 Uiso calc 1
H H6B 0.3108 0.5223 0.4429 0.059 Uiso calc 1
N N7 0.2549(3) 0.6107(2) 0.1765(2) 0.0487(6) Uani d 1
H H7A 0.2807 0.5409 0.1602 0.058 Uiso calc 1
H H7B 0.1415 0.5965 0.1215 0.058 Uiso calc 1
N N8 0.5159(3) 0.7397(2) 0.4153(2) 0.0527(6) Uani d 1
H H8A 0.5440 0.7955 0.4901 0.063 Uiso calc 1
H H8B 0.5733 0.6855 0.4278 0.063 Uiso calc 1
C C9 0.1995(5) 0.4044(2) 0.2877(3) 0.0694(10) Uani d 1
H H9A 0.2356 0.3520 0.3198 0.083 Uiso calc 1
H H9B 0.2153 0.3886 0.2167 0.083 Uiso calc 1
O O2 0.4632(4) 0.2799(2) 0.1212(3) 0.0724(7) Uani d 1
C C7 -0.0660(4) 0.4506(3) 0.1937(3) 0.0608(9) Uani d 1
H H7C -0.0349 0.4388 0.1287 0.073 Uiso calc 1
H H7D -0.1878 0.4215 0.1644 0.073 Uiso calc 1
C C8 0.0148(5) 0.3893(3) 0.2623(3) 0.0762(11) Uani d 1
H H8C -0.0453 0.3114 0.2213 0.091 Uiso calc 1
H H8D 0.0017 0.4128 0.3343 0.091 Uiso calc 1
C C12 0.3715(4) 0.6846(3) 0.1526(3) 0.0668(10) Uani d 1
H H12A 0.3364 0.7505 0.1559 0.080 Uiso calc 1
H H12B 0.3629 0.6478 0.0754 0.080 Uiso calc 1
C C10 0.5908(4) 0.7931(3) 0.3539(3) 0.0670(10) Uani d 1
H H10A 0.7124 0.8206 0.3962 0.080 Uiso calc 1
H H10B 0.5493 0.8558 0.3514 0.080 Uiso calc 1
C C11 0.5517(4) 0.7177(3) 0.2342(3) 0.0700(10) Uani d 1
H H11A 0.6220 0.7537 0.2047 0.084 Uiso calc 1
H H11B 0.5825 0.6515 0.2365 0.084 Uiso calc 1
C C6 0.1161(4) 0.7689(3) 0.5323(3) 0.0581(8) Uani d 1
H H6C 0.1345 0.7911 0.6124 0.070 Uiso calc 1
H H6D 0.0048 0.7160 0.4872 0.070 Uiso calc 1
C C5 0.1219(4) 0.8689(2) 0.5008(3) 0.0602(9) Uani d 1
H H5C 0.0513 0.9085 0.5289 0.072 Uiso calc 1
H H5D 0.2369 0.9174 0.5397 0.072 Uiso calc 1
C C4 0.0649(4) 0.8433(3) 0.3750(3) 0.0561(8) Uani d 1
H H4C -0.0453 0.7888 0.3348 0.067 Uiso calc 1
H H4D 0.0530 0.9097 0.3614 0.067 Uiso calc 1
O O1 0.2016(3) 0.13735(17) 0.13311(19) 0.0517(5) Uani d 1
N N1 -0.0659(3) -0.03912(19) 0.1248(2) 0.0458(6) Uani d 1
H H1A -0.0704 -0.1156 0.1105 0.055 Uiso calc 1
H H1B 0.0263 0.0048 0.1986 0.055 Uiso calc 1
C C2 -0.2457(4) 0.0852(2) 0.1389(3) 0.0557(8) Uani d 1
H H2A -0.1409 0.1416 0.1933 0.067 Uiso calc 1
H H2B -0.3326 0.0984 0.1668 0.067 Uiso calc 1
C C1 -0.2248(4) -0.0249(2) 0.1366(3) 0.0566(8) Uani d 1
H H1C -0.2239 -0.0320 0.2068 0.068 Uiso calc 1
H H1D -0.3203 -0.0828 0.0731 0.068 Uiso calc 1
C C3 -0.2917(4) 0.0979(3) 0.0259(3) 0.0570(8) Uani d 1
H H3C -0.3864 0.0353 -0.0318 0.068 Uiso calc 1
H H3D -0.3278 0.1637 0.0321 0.068 Uiso calc 1
N N2 -0.1514(3) 0.10575(18) -0.0122(2) 0.0446(6) Uani d 1
H H2C -0.0768 0.1806 0.0304 0.053 Uiso calc 1
H H2D -0.1994 0.0965 -0.0919 0.053 Uiso calc 1
Br Br2 0.12791(4) 0.32662(3) -0.04291(3) 0.05752(10) Uani d 1
H H2 0.261(4) 0.119(3) 0.184(2) 0.070(12) Uiso d 1
H H1 0.270(4) 0.185(3) 0.128(3) 0.108(17) Uiso d 1
H H3 0.521(4) 0.330(2) 0.1855(18) 0.084(14) Uiso d 1
H H4 0.405(5) 0.307(3) 0.079(3) 0.111(19) Uiso d 1

loop_
_atom_site_aniso_label
_atom_site_aniso_U_11
_atom_site_aniso_U_22
_atom_site_aniso_U_33
_atom_site_aniso_U_12
_atom_site_aniso_U_13
_atom_site_aniso_U_23
Br1 0.0568(2) 0.0720(2) 0.0668(2) 0.02667(17) 0.03530(17) 0.04018(18)
Br3 0.0733(2) 0.04978(19) 0.0567(2) -0.00541(16) -0.01077(18) 0.02214(16)
Ni1 0.0335(2) 0.0323(2) 0.0336(3) 0.00772(19) 0.0118(2) 0.01223(19)
Ni2 0.03470(18) 0.03048(17) 0.03582(19) 0.00762(13) 0.01576(15) 0.01176(14)
N3 0.0499(14) 0.0408(13) 0.0612(16) 0.0171(11) 0.0269(13) 0.0235(12)
N4 0.0570(15) 0.0414(13) 0.0385(13) 0.0122(11) 0.0188(12) 0.0137(10)
N5 0.0420(13) 0.0409(12) 0.0389(13) 0.0028(10) 0.0187(11) 0.0106(10)
N6 0.0630(16) 0.0460(14) 0.0553(16) 0.0250(12) 0.0345(14) 0.0252(12)
N7 0.0516(15) 0.0519(14) 0.0452(14) 0.0109(12) 0.0265(12) 0.0169(12)
N8 0.0403(14) 0.0534(15) 0.0570(16) 0.0084(12) 0.0165(12) 0.0178(12)
C9 0.108(3) 0.0420(18) 0.074(2) 0.0338(19) 0.049(2) 0.0228(17)
O2 0.0647(17) 0.0603(16) 0.081(2) 0.0147(14) 0.0234(15) 0.0215(16)
C7 0.059(2) 0.0519(18) 0.051(2) -0.0073(16) 0.0266(17) 0.0003(15)
C8 0.099(3) 0.0324(16) 0.087(3) -0.0027(18) 0.047(2) 0.0101(17)
C12 0.063(2) 0.089(3) 0.071(2) 0.022(2) 0.039(2) 0.048(2)
C10 0.0399(17) 0.068(2) 0.095(3) 0.0065(16) 0.0271(19) 0.039(2)
C11 0.059(2) 0.093(3) 0.091(3) 0.028(2) 0.049(2) 0.055(2)
C6 0.064(2) 0.064(2) 0.0399(17) 0.0155(17) 0.0264(16) 0.0068(15)
C5 0.060(2) 0.0494(18) 0.057(2) 0.0242(16) 0.0199(17) 0.0008(15)
C4 0.0552(19) 0.0573(19) 0.066(2) 0.0295(16) 0.0289(17) 0.0248(16)
O1 0.0493(13) 0.0416(12) 0.0456(13) 0.0006(10) 0.0058(11) 0.0136(10)
N1 0.0493(14) 0.0446(13) 0.0431(14) 0.0090(11) 0.0194(12) 0.0181(11)
C2 0.0550(19) 0.0469(17) 0.063(2) 0.0095(15) 0.0342(17) 0.0097(15)
C1 0.059(2) 0.0500(18) 0.061(2) 0.0045(15) 0.0353(17) 0.0156(15)
C3 0.0442(17) 0.0560(19) 0.068(2) 0.0177(15) 0.0221(16) 0.0183(16)
N2 0.0412(13) 0.0419(13) 0.0522(15) 0.0136(11) 0.0179(12) 0.0204(11)
Br2 0.0688(2) 0.05470(19) 0.04544(18) 0.01940(16) 0.01714(16) 0.02018(14)

loop_
_atom_type_symbol
_atom_type_description
_atom_type_scat_dispersion_real
_atom_type_scat_dispersion_imag
_atom_type_scat_source
C C 0.0033 0.0016 'International Tables Vol C Tables 4.2.6.8 and 6.1.1.4'
H H 0.0000 0.0000 'International Tables Vol C Tables 4.2.6.8 and 6.1.1.4'
N N 0.0061 0.0033 'International Tables Vol C Tables 4.2.6.8 and 6.1.1.4'
Ni Ni 0.3393 1.1124 'International Tables Vol C Tables 4.2.6.8 and 6.1.1.4'
Br Br -0.2901 2.4595 'International Tables Vol C Tables 4.2.6.8 and 6.1.1.4'
O O 0.0106 0.0060 'International Tables Vol C Tables 4.2.6.8 and 6.1.1.4'

loop_
_geom_angle_atom_site_label_1
_geom_angle_atom_site_label_2
_geom_angle_atom_site_label_3
_geom_angle_site_symmetry_1
_geom_angle_site_symmetry_3
_geom_angle
N2 Ni1 N2 2 . 180.0
N2 Ni1 N1 2 2 93.54(9)
N2 Ni1 N1 . 2 86.46(9)
N2 Ni1 N1 2 . 86.46(9)
N2 Ni1 N1 . . 93.54(9)
N1 Ni1 N1 2 . 180.0
N2 Ni1 O1 2 2 88.38(10)
N2 Ni1 O1 . 2 91.62(10)
N1 Ni1 O1 2 2 89.33(10)
N1 Ni1 O1 . 2 90.67(10)
N2 Ni1 O1 2 . 91.62(10)
N2 Ni1 O1 . . 88.38(10)
N1 Ni1 O1 2 . 90.67(10)
N1 Ni1 O1 . . 89.33(10)
O1 Ni1 O1 2 . 180.0
N5 Ni2 N6 . . 90.12(10)
N5 Ni2 N3 . . 88.80(10)
N6 Ni2 N3 . . 176.31(9)
N5 Ni2 N7 . . 88.31(9)
N6 Ni2 N7 . . 93.53(9)
N3 Ni2 N7 . . 89.98(10)
N5 Ni2 N4 . . 93.56(9)
N6 Ni2 N4 . . 89.02(9)
N3 Ni2 N4 . . 87.51(9)
N7 Ni2 N4 . . 176.84(9)
N5 Ni2 N8 . . 175.67(9)
N6 Ni2 N8 . . 88.21(10)
N3 Ni2 N8 . . 93.10(10)
N7 Ni2 N8 . . 87.80(10)
N4 Ni2 N8 . . 90.41(10)
C4 N3 Ni2 . . 120.60(19)
C4 N3 H3A . . 107.2
Ni2 N3 H3A . . 107.2
C4 N3 H3B . . 107.2
Ni2 N3 H3B . . 107.2
H3A N3 H3B . . 106.8
C6 N4 Ni2 . . 119.51(19)
C6 N4 H4A . . 107.4
Ni2 N4 H4A . . 107.4
C6 N4 H4B . . 107.4
Ni2 N4 H4B . . 107.4
H4A N4 H4B . . 107.0
C7 N5 Ni2 . . 118.69(19)
C7 N5 H5A . . 107.6
Ni2 N5 H5A . . 107.6
C7 N5 H5B . . 107.6
Ni2 N5 H5B . . 107.6
H5A N5 H5B . . 107.1
C9 N6 Ni2 . . 121.6(2)
C9 N6 H6A . . 106.9
Ni2 N6 H6A . . 106.9
C9 N6 H6B . . 106.9
Ni2 N6 H6B . . 106.9
H6A N6 H6B . . 106.7
C12 N7 Ni2 . . 120.5(2)
C12 N7 H7A . . 107.2
Ni2 N7 H7A . . 107.2
C12 N7 H7B . . 107.2
Ni2 N7 H7B . . 107.2
H7A N7 H7B . . 106.8
C10 N8 Ni2 . . 120.6(2)
C10 N8 H8A . . 107.2
Ni2 N8 H8A . . 107.2
C10 N8 H8B . . 107.2
Ni2 N8 H8B . . 107.2
H8A N8 H8B . . 106.8
N6 C9 C8 . . 112.7(3)
N6 C9 H9A . . 109.1
C8 C9 H9A . . 109.1
N6 C9 H9B . . 109.1
C8 C9 H9B . . 109.1
H9A C9 H9B . . 107.8
H3 O2 H4 . . 109(3)
N5 C7 C8 . . 112.1(3)
N5 C7 H7C . . 109.2
C8 C7 H7C . . 109.2
N5 C7 H7D . . 109.2
C8 C7 H7D . . 109.2
H7C C7 H7D . . 107.9
C7 C8 C9 . . 115.0(3)
C7 C8 H8C . . 108.5
C9 C8 H8C . . 108.5
C7 C8 H8D . . 108.5
C9 C8 H8D . . 108.5
H8C C8 H8D . . 107.5
N7 C12 C11 . . 113.5(3)
N7 C12 H12A . . 108.9
C11 C12 H12A . . 108.9
N7 C12 H12B . . 108.9
C11 C12 H12B . . 108.9
H12A C12 H12B . . 107.7
N8 C10 C11 . . 113.4(3)
N8 C10 H10A . . 108.9
C11 C10 H10A . . 108.9
N8 C10 H10B . . 108.9
C11 C10 H10B . . 108.9
H10A C10 H10B . . 107.7
C12 C11 C10 . . 115.1(3)
C12 C11 H11A . . 108.5
C10 C11 H11A . . 108.5
C12 C11 H11B . . 108.5
C10 C11 H11B . . 108.5
H11A C11 H11B . . 107.5
N4 C6 C5 . . 112.3(3)
N4 C6 H6C . . 109.1
C5 C6 H6C . . 109.1
N4 C6 H6D . . 109.1
C5 C6 H6D . . 109.1
H6C C6 H6D . . 107.9
C4 C5 C6 . . 114.6(2)
C4 C5 H5C . . 108.6
C6 C5 H5C . . 108.6
C4 C5 H5D . . 108.6
C6 C5 H5D . . 108.6
H5C C5 H5D . . 107.6
N3 C4 C5 . . 113.1(3)
N3 C4 H4C . . 109.0
C5 C4 H4C . . 109.0
N3 C4 H4D . . 109.0
C5 C4 H4D . . 109.0
H4C C4 H4D . . 107.8
Ni1 O1 H2 . . 112(2)
Ni1 O1 H1 . . 129(3)
H2 O1 H1 . . 105(2)
C1 N1 Ni1 . . 120.33(19)
C1 N1 H1A . . 107.2
Ni1 N1 H1A . . 107.2
C1 N1 H1B . . 107.2
Ni1 N1 H1B . . 107.2
H1A N1 H1B . . 106.9
C1 C2 C3 . . 115.4(3)
C1 C2 H2A . . 108.4
C3 C2 H2A . . 108.4
C1 C2 H2B . . 108.4
C3 C2 H2B . . 108.4
H2A C2 H2B . . 107.5
N1 C1 C2 . . 111.9(2)
N1 C1 H1C . . 109.2
C2 C1 H1C . . 109.2
N1 C1 H1D . . 109.2
C2 C1 H1D . . 109.2
H1C C1 H1D . . 107.9
N2 C3 C2 . . 113.4(3)
N2 C3 H3C . . 108.9
C2 C3 H3C . . 108.9
N2 C3 H3D . . 108.9
C2 C3 H3D . . 108.9
H3C C3 H3D . . 107.7
C3 N2 Ni1 . . 120.99(18)
C3 N2 H2C . . 107.1
Ni1 N2 H2C . . 107.1
C3 N2 H2D . . 107.1
Ni1 N2 H2D . . 107.1
H2C N2 H2D . . 106.8

loop_
_geom_bond_atom_site_label_1
_geom_bond_atom_site_label_2
_geom_bond_site_symmetry_2
_geom_bond_distance
Ni1 N2 2 2.095(2)
Ni1 N2 . 2.095(2)
Ni1 N1 2 2.112(2)
Ni1 N1 . 2.112(2)
Ni1 O1 2 2.129(2)
Ni1 O1 . 2.129(2)
Ni2 N5 . 2.127(2)
Ni2 N6 . 2.130(2)
Ni2 N3 . 2.131(2)
Ni2 N7 . 2.155(2)
Ni2 N4 . 2.165(2)
Ni2 N8 . 2.166(3)
N3 C4 . 1.476(4)
N3 H3A . 0.9700
N3 H3B . 0.9700
N4 C6 . 1.487(4)
N4 H4A . 0.9700
N4 H4B . 0.9700
N5 C7 . 1.475(4)
N5 H5A . 0.9700
N5 H5B . 0.9700
N6 C9 . 1.465(4)
N6 H6A . 0.9700
N6 H6B . 0.9700
N7 C12 . 1.481(4)
N7 H7A . 0.9700
N7 H7B . 0.9700
N8 C10 . 1.472(4)
N8 H8A . 0.9700
N8 H8B . 0.9700
C9 C8 . 1.505(5)
C9 H9A . 0.9700
C9 H9B . 0.9700
O2 H3 . 0.834(17)
O2 H4 . 0.841(17)
C7 C8 . 1.495(5)
C7 H7C . 0.9700
C7 H7D . 0.9700
C8 H8C . 0.9700
C8 H8D . 0.9700
C12 C11 . 1.493(5)
C12 H12A . 0.9700
C12 H12B . 0.9700
C10 C11 . 1.497(5)
C10 H10A . 0.9700
C10 H10B . 0.9700
C11 H11A . 0.9700
C11 H11B . 0.9700
C6 C5 . 1.513(4)
C6 H6C . 0.9700
C6 H6D . 0.9700
C5 C4 . 1.499(4)
C5 H5C . 0.9700
C5 H5D . 0.9700
C4 H4C . 0.9700
C4 H4D . 0.9700
O1 H2 . 0.843(17)
O1 H1 . 0.839(18)
N1 C1 . 1.486(4)
N1 H1A . 0.9700
N1 H1B . 0.9700
C2 C1 . 1.501(4)
C2 C3 . 1.504(5)
C2 H2A . 0.9700
C2 H2B . 0.9700
C1 H1C . 0.9700
C1 H1D . 0.9700
C3 N2 . 1.476(4)
C3 H3C . 0.9700
C3 H3D . 0.9700
N2 H2C . 0.9700
N2 H2D . 0.9700

loop_
_geom_hbond_atom_site_label_D
_geom_hbond_atom_site_label_H
_geom_hbond_atom_site_label_A
_geom_hbond_site_symmetry_A
_geom_hbond_distance_DH
_geom_hbond_distance_HA
_geom_hbond_distance_DA
_geom_hbond_angle_DHA
O1 H1 O2 . 0.839(18) 1.98(2) 2.805(4) 169(4)
O1 H2 Br3 1_545 0.843(17) 2.374(17) 3.208(3) 170(3)
O2 H4 Br2 . 0.841(17) 2.55(2) 3.327(3) 154(4)
O2 H3 Br1 . 0.834(17) 2.613(19) 3.443(3) 174(3)
N1 H1A Br2 2 0.97 2.58 3.541(3) 170.4
N1 H1B Br3 1_545 0.97 2.90 3.699(3) 140.8
N2 H2D Br3 2_565 0.97 2.77 3.630(3) 148.5
N2 H2C Br2 . 0.97 3.02 3.720(3) 130.0
N3 H3A Br3 . 0.97 2.73 3.467(3) 132.7
N3 H3B Br2 2_565 0.97 2.70 3.544(3) 146.2
N4 H4A Br1 2_666 0.97 2.70 3.644(3) 163.2
N4 H4B Br3 2_676 0.97 2.72 3.646(3) 160.6
N5 H5A Br1 1_455 0.97 2.64 3.488(2) 145.6
N5 H5B Br2 2_565 0.97 2.63 3.537(3) 155.7
N6 H6A Br1 . 0.97 2.49 3.445(3) 169.9
N6 H6B Br1 2_666 0.97 2.55 3.504(3) 169.3
N7 H7B Br2 2_565 0.97 2.75 3.615(3) 148.9
N7 H7A Br2 . 0.97 2.99 3.726(3) 133.2
N8 H8A Br3 2_676 0.97 2.59 3.558(3) 174.9
N8 H8B Br1 . 0.97 2.85 3.768(3) 159.2
